data_4122647
loop_
_publ_author_name
'Shigehisa, Hiroki'
'Koseki, Natsumi'
'Shimizu, Nao'
'Fujisawa, Mayu'
'Niitsu, Makoto'
'Hiroya, Kou'

_publ_section_title
;
 Catalytic hydroamination of unactivated olefins using a co catalyst for
 complex molecule synthesis.
;
_journal_issue 39
_journal_name_full 'Journal of the American Chemical Society'
_journal_page_first 13534
_journal_page_last 13537
_journal_paper_doi 10.1021/ja507295u
_journal_volume 136
_journal_year 2014
_chemical_formula_moiety 'C13 H19 N O2 S'
_chemical_formula_sum 'C13 H19 N O2 S'
_chemical_formula_weight 253.35
_chemical_name_systematic
; 
 ? 
;
_space_group_IT_number 14
_symmetry_cell_setting monoclinic
_symmetry_space_group_name_Hall '-P 2ybc'
_symmetry_space_group_name_H-M 'P 1 21/c 1'
_atom_sites_solution_hydrogens geom
_atom_sites_solution_primary direct
_atom_sites_solution_secondary difmap
_audit_creation_method SHELXL-97
_cell_angle_alpha 90.00
_cell_angle_beta 101.144(2)
_cell_angle_gamma 90.00
_cell_formula_units_Z 4
_cell_length_a 6.5204(11)
_cell_length_b 26.602(4)
_cell_length_c 7.9704(13)
_cell_measurement_reflns_used 5039
_cell_measurement_temperature 296(2)
_cell_measurement_theta_max 26.83
_cell_measurement_theta_min 2.71
_cell_volume 1356.4(4)
_computing_cell_refinement 'Bruker SAINT (Bruker 2008)'
_computing_data_collection 'Bruker APEX2 (Bruker 2008)'
_computing_data_reduction 'Bruker SAINT and XPREP (Bruker 2008)'
_computing_molecular_graphics 'XSHEL (Bruker, 2008)'
_computing_publication_material 'XCIF (Bruker, 2008)'
_computing_structure_refinement 'SHELXL97 (Sheldrick, 2008)'
_computing_structure_solution 'SHELXS97 (Sheldrick, 2008)'
_diffrn_ambient_temperature 296(2)
_diffrn_detector_area_resol_mean 8.333
_diffrn_measured_fraction_theta_full 0.999
_diffrn_measured_fraction_theta_max 0.999
_diffrn_measurement_device_type 'Bruker APEXII CCD area-detector'
_diffrn_measurement_method '\f and \w'
_diffrn_radiation_monochromator 'Bruker Helios multilayer confocal mirror'
_diffrn_radiation_source 'Bruker TXS fine-focus rotating anode'
_diffrn_radiation_type MoK\a
_diffrn_radiation_wavelength 0.71073
_diffrn_reflns_av_R_equivalents 0.0324
_diffrn_reflns_av_sigmaI/netI 0.0221
_diffrn_reflns_limit_h_max 8
_diffrn_reflns_limit_h_min -8
_diffrn_reflns_limit_k_max 33
_diffrn_reflns_limit_k_min -33
_diffrn_reflns_limit_l_max 9
_diffrn_reflns_limit_l_min -9
_diffrn_reflns_number 14091
_diffrn_reflns_theta_full 26.36
_diffrn_reflns_theta_max 26.36
_diffrn_reflns_theta_min 1.53
_exptl_absorpt_coefficient_mu 0.229
_exptl_absorpt_correction_T_max 0.9864
_exptl_absorpt_correction_T_min 0.9599
_exptl_absorpt_correction_type multi-scan
_exptl_absorpt_process_details 'SADABS-2008/1 - Bruker AXS 2008'
_exptl_crystal_colour colourless
_exptl_crystal_density_diffrn 1.241
_exptl_crystal_density_method 'not measured'
_exptl_crystal_description block
_exptl_crystal_F_000 544
_exptl_crystal_size_max 0.18
_exptl_crystal_size_mid 0.10
_exptl_crystal_size_min 0.06
_refine_diff_density_max 0.271
_refine_diff_density_min -0.432
_refine_diff_density_rms 0.045
_refine_ls_extinction_method none
_refine_ls_goodness_of_fit_ref 1.004
_refine_ls_hydrogen_treatment constr
_refine_ls_matrix_type full
_refine_ls_number_parameters 159
_refine_ls_number_reflns 2760
_refine_ls_number_restraints 0
_refine_ls_restrained_S_all 1.004
_refine_ls_R_factor_all 0.0632
_refine_ls_R_factor_gt 0.0535
_refine_ls_shift/su_max 0.000
_refine_ls_shift/su_mean 0.000
_refine_ls_structure_factor_coef Fsqd
_refine_ls_weighting_details 'calc w=1/[\s^2^(Fo^2^)+(0.0460P)^2^+1.0429P] where P=(Fo^2^+2Fc^2^)/3'
_refine_ls_weighting_scheme calc
_refine_ls_wR_factor_gt 0.1223
_refine_ls_wR_factor_ref 0.1285
_reflns_number_gt 2309
_reflns_number_total 2760
_reflns_threshold_expression >2sigma(I)
_cod_data_source_file ja507295u_si_004.cif
_cod_data_source_block CGE09105
_cod_depositor_comments
;
The following automatic conversions were performed:

'_symmetry_cell_setting' value 'Monoclinic' changed to 'monoclinic'
according to
/home/saulius/struct/COD-crude-data--automatic-downloads/rss-feeds/ACS/lib/dictionaries/cif_core.dic
dictionary named 'cif_core.dic' version 2.4.2 from 2011-04-26.

Automatic conversion script
Id: cif_fix_values 2281 2013-09-26 08:29:07Z andrius 

 Adding full bibliography for 4122645--4122647.cif.
;
_cod_original_sg_symbol_H-M P2(1)/c
_cod_database_code 4122647

loop_
_symmetry_equiv_pos_as_xyz
'x, y, z'
'-x, y+1/2, -z+1/2'
'-x, -y, -z'
'x, -y-1/2, z-1/2'

loop_
_atom_site_label
_atom_site_type_symbol
_atom_site_fract_x
_atom_site_fract_y
_atom_site_fract_z
_atom_site_U_iso_or_equiv
_atom_site_adp_type
_atom_site_occupancy
_atom_site_symmetry_multiplicity
_atom_site_calc_flag
_atom_site_refinement_flags
C1 C 0.3523(5) 0.42480(11) 0.1105(4) 0.0735(8) Uani 1 1 d .
H1A H 0.2623 0.3962 0.1100 0.110 Uiso 1 1 calc R
H1B H 0.3623 0.4331 -0.0049 0.110 Uiso 1 1 calc R
H1C H 0.2957 0.4529 0.1620 0.110 Uiso 1 1 calc R
C2 C 0.5702(4) 0.41233(9) 0.2131(3) 0.0523(6) Uani 1 1 d .
C3 C 0.7625(3) 0.40630(8) 0.5257(3) 0.0425(5) Uani 1 1 d .
H3 H 0.8785 0.4027 0.4646 0.051 Uiso 1 1 calc R
C4 C 0.7542(3) 0.36048(7) 0.6347(3) 0.0380(4) Uani 1 1 d .
C5 C 0.9161(3) 0.33925(8) 0.7514(3) 0.0441(5) Uani 1 1 d .
H5 H 1.0482 0.3538 0.7690 0.053 Uiso 1 1 calc R
C6 C 0.8832(4) 0.29667(8) 0.8419(3) 0.0478(5) Uani 1 1 d .
C7 C 1.0577(5) 0.27266(11) 0.9671(4) 0.0693(7) Uani 1 1 d .
H7A H 1.1886 0.2872 0.9545 0.104 Uiso 1 1 calc R
H7B H 1.0599 0.2372 0.9453 0.104 Uiso 1 1 calc R
H7C H 1.0362 0.2782 1.0814 0.104 Uiso 1 1 calc R
C8 C 0.7139(5) 0.45666(11) 0.1955(4) 0.0762(8) Uani 1 1 d .
H8A H 0.6647 0.4861 0.2449 0.114 Uiso 1 1 calc R
H8B H 0.7137 0.4626 0.0767 0.114 Uiso 1 1 calc R
H8C H 0.8534 0.4491 0.2539 0.114 Uiso 1 1 calc R
C9 C 0.5580(3) 0.33915(8) 0.6144(3) 0.0418(5) Uani 1 1 d .
C10 C 0.7954(4) 0.45383(9) 0.6333(4) 0.0653(7) Uani 1 1 d .
H10A H 0.7995 0.4824 0.5603 0.098 Uiso 1 1 calc R
H10B H 0.9250 0.4515 0.7139 0.098 Uiso 1 1 calc R
H10C H 0.6824 0.4577 0.6936 0.098 Uiso 1 1 calc R
C11 C 0.6822(4) 0.27574(9) 0.8156(3) 0.0540(6) Uani 1 1 d .
H11 H 0.6593 0.2469 0.8755 0.065 Uiso 1 1 calc R
C12 C 0.5189(4) 0.29677(9) 0.7036(3) 0.0528(6) Uani 1 1 d .
H12 H 0.3856 0.2829 0.6880 0.063 Uiso 1 1 calc R
C13 C 0.6544(6) 0.36463(12) 0.1465(4) 0.0849(10) Uani 1 1 d .
H13A H 0.7913 0.3577 0.2116 0.127 Uiso 1 1 calc R
H13B H 0.6623 0.3690 0.0283 0.127 Uiso 1 1 calc R
H13C H 0.5629 0.3371 0.1574 0.127 Uiso 1 1 calc R
N1 N 0.5618(3) 0.40793(7) 0.3985(2) 0.0444(4) Uani 1 1 d .
O1 O 0.2659(4) 0.34361(10) 0.3375(3) 0.1087(10) Uani 1 1 d .
O2 O 0.2647(3) 0.40630(9) 0.5586(3) 0.0996(8) Uani 1 1 d .
S1 S 0.38327(8) 0.37435(3) 0.46694(9) 0.0599(2) Uani 1 1 d .

loop_
_atom_site_aniso_label
_atom_site_aniso_U_11
_atom_site_aniso_U_22
_atom_site_aniso_U_33
_atom_site_aniso_U_23
_atom_site_aniso_U_13
_atom_site_aniso_U_12
C1 0.0782(19) 0.0757(18) 0.0595(16) 0.0139(14) -0.0046(14) 0.0036(15)
C2 0.0609(14) 0.0491(13) 0.0486(13) 0.0062(10) 0.0152(11) 0.0035(11)
C3 0.0286(9) 0.0506(12) 0.0490(12) 0.0060(9) 0.0090(8) -0.0032(8)
C4 0.0328(9) 0.0416(11) 0.0419(11) -0.0031(8) 0.0128(8) -0.0026(8)
C5 0.0347(10) 0.0522(12) 0.0468(12) -0.0011(10) 0.0112(9) 0.0021(9)
C6 0.0570(13) 0.0488(12) 0.0390(11) -0.0010(9) 0.0126(10) 0.0101(10)
C7 0.0734(18) 0.0743(18) 0.0594(16) 0.0149(14) 0.0108(13) 0.0203(14)
C8 0.086(2) 0.0746(19) 0.0730(19) 0.0238(15) 0.0266(16) -0.0094(15)
C9 0.0376(10) 0.0479(12) 0.0404(11) -0.0007(9) 0.0091(8) -0.0065(9)
C10 0.0659(16) 0.0500(14) 0.0756(18) -0.0013(13) 0.0027(14) -0.0126(12)
C11 0.0743(16) 0.0440(12) 0.0460(13) 0.0017(10) 0.0175(12) -0.0082(11)
C12 0.0554(13) 0.0554(14) 0.0492(13) -0.0024(11) 0.0143(11) -0.0210(11)
C13 0.103(2) 0.077(2) 0.080(2) -0.0157(16) 0.0299(19) 0.0172(18)
N1 0.0321(9) 0.0543(11) 0.0474(10) 0.0067(8) 0.0089(7) -0.0033(7)
O1 0.0903(15) 0.138(2) 0.0782(15) 0.0362(14) -0.0319(12) -0.0703(15)
O2 0.0490(11) 0.1289(19) 0.135(2) 0.0470(16) 0.0541(13) 0.0333(12)
S1 0.0305(3) 0.0826(5) 0.0645(4) 0.0210(3) 0.0035(2) -0.0113(3)

loop_
_atom_type_symbol
_atom_type_description
_atom_type_scat_dispersion_real
_atom_type_scat_dispersion_imag
_atom_type_scat_source
C C 0.0033 0.0016 'International Tables Vol C Tables 4.2.6.8 and 6.1.1.4'
H H 0.0000 0.0000 'International Tables Vol C Tables 4.2.6.8 and 6.1.1.4'
N N 0.0061 0.0033 'International Tables Vol C Tables 4.2.6.8 and 6.1.1.4'
O O 0.0106 0.0060 'International Tables Vol C Tables 4.2.6.8 and 6.1.1.4'
S S 0.1246 0.1234 'International Tables Vol C Tables 4.2.6.8 and 6.1.1.4'

loop_
_geom_angle_atom_site_label_1
_geom_angle_atom_site_label_2
_geom_angle_atom_site_label_3
_geom_angle
C2 C1 H1A 109.5
C2 C1 H1B 109.5
H1A C1 H1B 109.5
C2 C1 H1C 109.5
H1A C1 H1C 109.5
H1B C1 H1C 109.5
N1 C2 C13 111.4(2)
N1 C2 C8 106.9(2)
C13 C2 C8 110.1(2)
N1 C2 C1 109.7(2)
C13 C2 C1 110.8(2)
C8 C2 C1 107.8(2)
N1 C3 C4 106.91(16)
N1 C3 C10 111.61(18)
C4 C3 C10 111.44(19)
N1 C3 H3 108.9
C4 C3 H3 108.9
C10 C3 H3 108.9
C9 C4 C5 118.66(19)
C9 C4 C3 113.68(18)
C5 C4 C3 127.64(18)
C6 C5 C4 120.7(2)
C6 C5 H5 119.7
C4 C5 H5 119.7
C5 C6 C11 118.9(2)
C5 C6 C7 121.4(2)
C11 C6 C7 119.8(2)
C6 C7 H7A 109.5
C6 C7 H7B 109.5
H7A C7 H7B 109.5
C6 C7 H7C 109.5
H7A C7 H7C 109.5
H7B C7 H7C 109.5
C2 C8 H8A 109.5
C2 C8 H8B 109.5
H8A C8 H8B 109.5
C2 C8 H8C 109.5
H8A C8 H8C 109.5
H8B C8 H8C 109.5
C4 C9 C12 122.3(2)
C4 C9 S1 109.16(16)
C12 C9 S1 128.58(17)
C3 C10 H10A 109.5
C3 C10 H10B 109.5
H10A C10 H10B 109.5
C3 C10 H10C 109.5
H10A C10 H10C 109.5
H10B C10 H10C 109.5
C12 C11 C6 121.4(2)
C12 C11 H11 119.3
C6 C11 H11 119.3
C11 C12 C9 118.1(2)
C11 C12 H12 121.0
C9 C12 H12 121.0
C2 C13 H13A 109.5
C2 C13 H13B 109.5
H13A C13 H13B 109.5
C2 C13 H13C 109.5
H13A C13 H13C 109.5
H13B C13 H13C 109.5
C3 N1 C2 118.61(17)
C3 N1 S1 110.10(13)
C2 N1 S1 122.34(15)
O1 S1 O2 116.22(16)
O1 S1 N1 112.94(12)
O2 S1 N1 109.38(12)
O1 S1 C9 111.79(13)
O2 S1 C9 108.67(12)
N1 S1 C9 95.93(9)

loop_
_geom_bond_atom_site_label_1
_geom_bond_atom_site_label_2
_geom_bond_distance
C1 C2 1.532(4)
C1 H1A 0.9600
C1 H1B 0.9600
C1 H1C 0.9600
C2 N1 1.494(3)
C2 C13 1.519(4)
C2 C8 1.529(4)
C3 N1 1.493(3)
C3 C4 1.504(3)
C3 C10 1.520(3)
C3 H3 0.9800
C4 C9 1.381(3)
C4 C5 1.385(3)
C5 C6 1.382(3)
C5 H5 0.9300
C6 C11 1.401(3)
C6 C7 1.503(3)
C7 H7A 0.9600
C7 H7B 0.9600
C7 H7C 0.9600
C8 H8A 0.9600
C8 H8B 0.9600
C8 H8C 0.9600
C9 C12 1.382(3)
C9 S1 1.743(2)
C10 H10A 0.9600
C10 H10B 0.9600
C10 H10C 0.9600
C11 C12 1.370(3)
C11 H11 0.9300
C12 H12 0.9300
C13 H13A 0.9600
C13 H13B 0.9600
C13 H13C 0.9600
N1 S1 1.6419(17)
O1 S1 1.419(2)
O2 S1 1.439(2)

loop_
_geom_torsion_atom_site_label_1
_geom_torsion_atom_site_label_2
_geom_torsion_atom_site_label_3
_geom_torsion_atom_site_label_4
_geom_torsion
N1 C3 C4 C9 -12.5(2)
C10 C3 C4 C9 109.7(2)
N1 C3 C4 C5 169.20(19)
C10 C3 C4 C5 -68.6(3)
C9 C4 C5 C6 2.0(3)
C3 C4 C5 C6 -179.8(2)
C4 C5 C6 C11 -1.0(3)
C4 C5 C6 C7 179.0(2)
C5 C4 C9 C12 -1.5(3)
C3 C4 C9 C12 180.0(2)
C5 C4 C9 S1 177.82(16)
C3 C4 C9 S1 -0.6(2)
C5 C6 C11 C12 -0.5(3)
C7 C6 C11 C12 179.5(2)
C6 C11 C12 C9 0.9(3)
C4 C9 C12 C11 0.1(3)
S1 C9 C12 C11 -179.12(18)
C4 C3 N1 C2 -127.21(19)
C10 C3 N1 C2 110.7(2)
C4 C3 N1 S1 20.8(2)
C10 C3 N1 S1 -101.26(19)
C13 C2 N1 C3 69.2(3)
C8 C2 N1 C3 -51.1(3)
C1 C2 N1 C3 -167.8(2)
C13 C2 N1 S1 -74.8(3)
C8 C2 N1 S1 164.92(18)
C1 C2 N1 S1 48.3(3)
C3 N1 S1 O1 -135.97(18)
C2 N1 S1 O1 10.7(2)
C3 N1 S1 O2 92.92(17)
C2 N1 S1 O2 -120.45(19)
C3 N1 S1 C9 -19.27(16)
C2 N1 S1 C9 127.35(17)
C4 C9 S1 O1 129.48(18)
C12 C9 S1 O1 -51.2(3)
C4 C9 S1 O2 -100.93(18)
C12 C9 S1 O2 78.4(2)
C4 C9 S1 N1 11.86(17)
C12 C9 S1 N1 -168.8(2)
